data_7004921
loop_
_publ_author_name
'Bedford, Robin B.'
'Betham, Michael'
'Butts, Craig P.'
'Coles, Simon J.'
'Cutajar, Marica'
'Gelbrich, Thomas'
'Hursthouse, Michael B.'
'Scully, P. Noelle'
'Wimperis, Stephen'

_publ_section_title
;
 Five-coordinate Pd(II) orthometallated triarylphosphite complexes.
;
_journal_issue 4
_journal_name_full 'Dalton transactions (Cambridge, England : 2003)'
_journal_page_first 459
_journal_page_last 466
_journal_paper_doi 10.1039/b613524b
_journal_year 2007
_chemical_formula_sum 'C83 H101 F6 O4 P5 Pd'
_chemical_formula_weight 1537.89
_chemical_name_systematic
;
?
;
_space_group_IT_number 2
_symmetry_cell_setting triclinic
_symmetry_space_group_name_Hall '-P 1'
_symmetry_space_group_name_H-M 'P -1'
_atom_sites_solution_hydrogens geom
_atom_sites_solution_primary direct
_atom_sites_solution_secondary difmap
_audit_creation_method SHELXL-97
_cell_angle_alpha 71.258(7)
_cell_angle_beta 74.580(5)
_cell_angle_gamma 82.499(5)
_cell_formula_units_Z 2
_cell_length_a 14.3703(2)
_cell_length_b 18.2612(2)
_cell_length_c 19.3131(2)
_cell_measurement_reflns_used 41101
_cell_measurement_temperature 150(2)
_cell_measurement_theta_max 27.48
_cell_measurement_theta_min 2.91
_cell_volume 4621.0(2)
_computing_cell_refinement 'DENZO & COLLECT'
_computing_data_collection 'DENZO (Otwinowski & Minor, 1997) & COLLECT (Hooft, 1998)'
_computing_data_reduction 'DENZO & COLLECT'
_computing_structure_refinement 'SHELXL-97 (Sheldrick, 1997)'
_computing_structure_solution 'SHELXS-97 (Sheldrick, 1997)'
_diffrn_ambient_temperature 150(2)
_diffrn_detector_area_resol_mean 9.091
_diffrn_measured_fraction_theta_full 0.963
_diffrn_measured_fraction_theta_max 0.963
_diffrn_measurement_device_type 'Nonius KappaCCD'
_diffrn_measurement_method '\f & \w scans'
_diffrn_radiation_monochromator graphite
_diffrn_radiation_source 'Nonius FR591 rotating anode'
_diffrn_radiation_type MoK\a
_diffrn_radiation_wavelength 0.71073
_diffrn_reflns_av_R_equivalents 0.0557
_diffrn_reflns_av_sigmaI/netI 0.0830
_diffrn_reflns_limit_h_max 16
_diffrn_reflns_limit_h_min -16
_diffrn_reflns_limit_k_max 21
_diffrn_reflns_limit_k_min -19
_diffrn_reflns_limit_l_max 22
_diffrn_reflns_limit_l_min -22
_diffrn_reflns_number 36147
_diffrn_reflns_theta_full 24.55
_diffrn_reflns_theta_max 24.55
_diffrn_reflns_theta_min 2.93
_exptl_absorpt_coefficient_mu 0.340
_exptl_absorpt_correction_T_max 0.9667
_exptl_absorpt_correction_T_min 0.9507
_exptl_absorpt_correction_type multi-scan
_exptl_absorpt_process_details 'SORTAV (Blessing, 1997)'
_exptl_crystal_colour colourless
_exptl_crystal_density_diffrn 1.105
_exptl_crystal_density_method 'not measured'
_exptl_crystal_description Block
_exptl_crystal_F_000 1612
_exptl_crystal_size_max 0.15
_exptl_crystal_size_mid 0.10
_exptl_crystal_size_min 0.10
_refine_diff_density_max 0.932
_refine_diff_density_min -0.558
_refine_diff_density_rms 0.068
_refine_ls_extinction_method none
_refine_ls_goodness_of_fit_ref 1.038
_refine_ls_hydrogen_treatment constr
_refine_ls_matrix_type full
_refine_ls_number_parameters 918
_refine_ls_number_reflns 14919
_refine_ls_number_restraints 115
_refine_ls_restrained_S_all 1.069
_refine_ls_R_factor_all 0.0987
_refine_ls_R_factor_gt 0.0608
_refine_ls_shift/su_max 0.002
_refine_ls_shift/su_mean 0.000
_refine_ls_structure_factor_coef Fsqd
_refine_ls_weighting_details 'calc w=1/[\s2^(Fo2^)+(0.0152P)2^+8.0000P] where P=(Fo2^+2Fc2^)/3'
_refine_ls_weighting_scheme calc
_refine_ls_wR_factor_gt 0.1255
_refine_ls_wR_factor_ref 0.1348
_reflns_number_gt 10072
_reflns_number_total 14919
_reflns_threshold_expression >2sigma(I)
_cod_data_source_file b613524b.txt
_cod_data_source_block 13a
_cod_depositor_comments
;
The following automatic conversions were performed:
'_symmetry_cell_setting' value 'Triclinic' changed to 'triclinic'
according to '/home/saulius/struct/CIF-dictionaries/cif_core.dic'
dictionary named 'cif_core.dic' version 2.4.1 from 2010-06-29.

Automatic conversion script
Id: cif_fix_enum 1527 2010-12-29 10:47:43Z saulius 
;
_cod_original_cell_volume 4620.97(5)
_cod_original_sg_symbol_H-M P-1
_cod_database_code 7004921

loop_
_symmetry_equiv_pos_as_xyz
'x, y, z'
'-x, -y, -z'

loop_
_atom_site_label
_atom_site_type_symbol
_atom_site_fract_x
_atom_site_fract_y
_atom_site_fract_z
_atom_site_U_iso_or_equiv
_atom_site_adp_type
_atom_site_occupancy
_atom_site_symmetry_multiplicity
_atom_site_calc_flag
_atom_site_refinement_flags
_atom_site_disorder_assembly
_atom_site_disorder_group
Pd1 Pd 0.82912(2) 0.36625(2) 0.820512(19) 0.04030(12) Uani 1 1 d . . .
P1 P 0.70668(8) 0.37090(7) 0.92968(7) 0.0457(3) Uani 1 1 d . . .
P2 P 0.94814(8) 0.36164(7) 0.88322(7) 0.0427(3) Uani 1 1 d . . .
P3 P 0.75701(11) 0.24354(8) 1.15986(8) 0.0613(4) Uani 1 1 d . . .
P4 P 0.73182(8) 0.37718(7) 0.74270(7) 0.0424(3) Uani 1 1 d . . .
O4 O 0.6621(2) 0.31153(18) 0.7538(2) 0.0586(9) Uani 1 1 d . . .
O1 O 0.6589(3) 0.2801(2) 1.1737(2) 0.0816(11) Uani 1 1 d . . .
O2 O 0.8003(2) 0.39017(18) 0.66049(16) 0.0513(8) Uani 1 1 d . . .
O3 O 0.6535(2) 0.44514(17) 0.72634(17) 0.0474(8) Uani 1 1 d . . .
C1 C 0.7354(3) 0.4000(3) 1.0043(3) 0.0504(12) Uani 1 1 d . . .
H1A H 0.7334 0.4561 0.9882 0.061 Uiso 1 1 calc R . .
H1B H 0.6827 0.3844 1.0485 0.061 Uiso 1 1 calc R . .
C2 C 0.8290(3) 0.3724(3) 1.0304(2) 0.0483(12) Uani 1 1 d . . .
C3 C 0.9171(3) 0.3989(3) 0.9649(2) 0.0483(12) Uani 1 1 d . . .
H3A H 0.9731 0.3878 0.9864 0.058 Uiso 1 1 calc R . .
H3B H 0.9097 0.4548 0.9455 0.058 Uiso 1 1 calc R . .
C4 C 0.6091(3) 0.4413(3) 0.9089(3) 0.0514(12) Uani 1 1 d . . .
C5 C 0.4493(4) 0.4812(5) 0.8913(4) 0.0857(19) Uani 1 1 d . . .
H5 H 0.3873 0.4683 0.8950 0.103 Uiso 1 1 calc R . .
C6 C 0.5612(5) 0.5765(4) 0.8612(3) 0.0767(17) Uani 1 1 d . . .
H6 H 0.5759 0.6283 0.8440 0.092 Uiso 1 1 calc R . .
C7 C 0.4720(5) 0.5565(5) 0.8643(3) 0.085(2) Uani 1 1 d . . .
H7 H 0.4264 0.5947 0.8480 0.102 Uiso 1 1 calc R . .
C8 C 0.5179(4) 0.4228(3) 0.9135(3) 0.0671(15) Uani 1 1 d . . .
H8 H 0.5016 0.3713 0.9314 0.081 Uiso 1 1 calc R . .
C9 C 0.6302(4) 0.5199(3) 0.8834(3) 0.0623(14) Uani 1 1 d . . .
H9 H 0.6910 0.5339 0.8814 0.075 Uiso 1 1 calc R . .
C10 C 0.6529(3) 0.2782(3) 0.9769(3) 0.0525(12) Uani 1 1 d . . .
C11 C 0.5721(4) 0.2681(3) 1.0370(3) 0.0714(16) Uani 1 1 d . . .
H11 H 0.5451 0.3097 1.0547 0.086 Uiso 1 1 calc R . .
C12 C 0.5319(5) 0.1977(4) 1.0702(4) 0.096(2) Uani 1 1 d . . .
H12 H 0.4763 0.1921 1.1090 0.116 Uiso 1 1 calc R . .
C13 C 0.5736(6) 0.1350(4) 1.0464(4) 0.102(2) Uani 1 1 d . . .
H13 H 0.5467 0.0869 1.0698 0.123 Uiso 1 1 calc R . .
C14 C 0.6545(5) 0.1430(4) 0.9887(4) 0.0851(19) Uani 1 1 d . . .
H14 H 0.6835 0.1003 0.9735 0.102 Uiso 1 1 calc R . .
C15 C 0.6926(4) 0.2146(3) 0.9530(3) 0.0608(14) Uani 1 1 d . . .
H15 H 0.7459 0.2204 0.9123 0.073 Uiso 1 1 calc R . .
C16 C 0.9978(3) 0.2638(3) 0.9148(3) 0.0494(12) Uani 1 1 d . . .
C17 C 1.0611(4) 0.2429(3) 0.9614(3) 0.0702(16) Uani 1 1 d . . .
H17 H 1.0821 0.2805 0.9760 0.084 Uiso 1 1 calc R . .
C18 C 1.0938(5) 0.1662(4) 0.9867(4) 0.097(2) Uani 1 1 d . . .
H18 H 1.1365 0.1527 1.0180 0.116 Uiso 1 1 calc R . .
C19 C 1.0639(6) 0.1111(4) 0.9659(4) 0.108(2) Uani 1 1 d . . .
H19 H 1.0864 0.0600 0.9828 0.130 Uiso 1 1 calc R . .
C20 C 1.0000(5) 0.1302(3) 0.9194(4) 0.089(2) Uani 1 1 d . . .
H20 H 0.9794 0.0919 0.9055 0.106 Uiso 1 1 calc R . .
C22 C 1.0462(3) 0.4248(3) 0.8274(3) 0.0463(12) Uani 1 1 d . . .
C21 C 0.9676(4) 0.2055(3) 0.8940(3) 0.0638(14) Uani 1 1 d . . .
H21 H 0.9250 0.2183 0.8627 0.077 Uiso 1 1 calc R . .
C23 C 1.1404(4) 0.4074(4) 0.8343(3) 0.0744(16) Uani 1 1 d . . .
H23 H 1.1571 0.3594 0.8650 0.089 Uiso 1 1 calc R . .
C24 C 1.2100(5) 0.4613(5) 0.7957(4) 0.090(2) Uani 1 1 d . . .
H24 H 1.2729 0.4494 0.8017 0.108 Uiso 1 1 calc R . .
C25 C 1.1882(5) 0.5308(5) 0.7494(4) 0.0859(19) Uani 1 1 d . . .
H25 H 1.2362 0.5656 0.7219 0.103 Uiso 1 1 calc R . .
C26 C 1.0947(5) 0.5494(4) 0.7433(3) 0.0878(19) Uani 1 1 d . . .
H26 H 1.0785 0.5978 0.7131 0.105 Uiso 1 1 calc R . .
C27 C 1.0234(4) 0.4956(3) 0.7827(3) 0.0713(16) Uani 1 1 d . . .
H27 H 0.9600 0.5084 0.7781 0.086 Uiso 1 1 calc R . .
C28 C 0.8196(5) 0.2429(3) 1.2289(3) 0.0738(17) Uani 1 1 d . . .
C29 C 0.7650(6) 0.2558(4) 1.2954(4) 0.102(2) Uani 1 1 d . . .
H29 H 0.6991 0.2681 1.3006 0.122 Uiso 1 1 calc R . .
C30 C 0.8051(10) 0.2510(6) 1.3532(5) 0.138(4) Uani 1 1 d D . .
H30 H 0.7667 0.2600 1.3970 0.166 Uiso 1 1 calc R . .
C31 C 0.9017(9) 0.2332(6) 1.3469(6) 0.157(5) Uani 1 1 d D . .
H31 H 0.9287 0.2284 1.3870 0.189 Uiso 1 1 calc R . .
C32 C 0.9588(8) 0.2224(5) 1.2813(6) 0.137(3) Uani 1 1 d D . .
H32 H 1.0250 0.2121 1.2764 0.164 Uiso 1 1 calc R . .
C33 C 0.9181(6) 0.2269(4) 1.2220(4) 0.100(2) Uani 1 1 d . . .
H33 H 0.9571 0.2191 1.1778 0.120 Uiso 1 1 calc R . .
C34 C 0.7558(5) 0.1434(3) 1.1683(3) 0.0753(16) Uani 1 1 d . . .
C35 C 0.6693(6) 0.1066(5) 1.2044(5) 0.129(3) Uani 1 1 d . . .
H35 H 0.6142 0.1338 1.2229 0.155 Uiso 1 1 calc R . .
C36 C 0.6667(10) 0.0285(6) 1.2122(8) 0.187(6) Uani 1 1 d . . .
H36 H 0.6085 0.0045 1.2362 0.224 Uiso 1 1 calc R . .
C37 C 0.7427(13) -0.0134(6) 1.1872(9) 0.196(7) Uani 1 1 d . . .
H37 H 0.7381 -0.0655 1.1933 0.235 Uiso 1 1 calc R . .
C38 C 0.8237(10) 0.0201(6) 1.1542(8) 0.188(5) Uani 1 1 d . . .
H38 H 0.8778 -0.0091 1.1372 0.225 Uiso 1 1 calc R . .
C39 C 0.8329(7) 0.1007(4) 1.1427(6) 0.142(3) Uani 1 1 d . . .
H39 H 0.8918 0.1233 1.1177 0.170 Uiso 1 1 calc R . .
C40 C 0.8992(3) 0.3691(3) 0.6568(3) 0.0432(11) Uani 1 1 d . . .
C41 C 0.9316(3) 0.3562(2) 0.7220(2) 0.0385(10) Uani 1 1 d . . .
C42 C 1.0274(3) 0.3304(3) 0.7168(3) 0.0487(12) Uani 1 1 d . . .
H42 H 1.0521 0.3200 0.7591 0.058 Uiso 1 1 calc R . .
C43 C 1.0881(3) 0.3193(3) 0.6517(3) 0.0560(13) Uani 1 1 d . . .
C44 C 1.0505(4) 0.3350(3) 0.5892(3) 0.0620(14) Uani 1 1 d . . .
H44 H 1.0911 0.3282 0.5452 0.074 Uiso 1 1 calc R . .
C45 C 0.9560(3) 0.3600(3) 0.5889(3) 0.0525(13) Uani 1 1 d . . .
C46 C 1.1936(4) 0.2916(5) 0.6501(3) 0.090(2) Uani 1 1 d . . .
C47 C 1.2482(8) 0.2801(6) 0.5804(6) 0.188(4) Uiso 1 1 d . . .
H47A H 1.2317 0.3212 0.5393 0.282 Uiso 1 1 calc R . .
H47B H 1.2335 0.2314 0.5778 0.282 Uiso 1 1 calc R . .
H47C H 1.3159 0.2800 0.5775 0.282 Uiso 1 1 calc R . .
C48 C 1.2507(6) 0.3670(6) 0.6397(6) 0.163(4) Uani 1 1 d U . .
H48A H 1.2231 0.3874 0.6812 0.244 Uiso 1 1 calc R . .
H48B H 1.2452 0.4058 0.5935 0.244 Uiso 1 1 calc R . .
H48C H 1.3177 0.3524 0.6382 0.244 Uiso 1 1 calc R . .
C49 C 1.2093(5) 0.2419(5) 0.7220(4) 0.133(3) Uani 1 1 d . . .
H49A H 1.1762 0.2646 0.7609 0.199 Uiso 1 1 calc R . .
H49B H 1.2773 0.2363 0.7200 0.199 Uiso 1 1 calc R . .
H49C H 1.1849 0.1920 0.7327 0.199 Uiso 1 1 calc R . .
C50 C 0.9154(4) 0.3754(4) 0.5193(3) 0.0754(17) Uani 1 1 d . . .
C51 C 0.9961(5) 0.3630(5) 0.4524(3) 0.129(3) Uani 1 1 d . . .
H51A H 0.9697 0.3725 0.4094 0.194 Uiso 1 1 calc R . .
H51B H 1.0224 0.3106 0.4657 0.194 Uiso 1 1 calc R . .
H51C H 1.0462 0.3980 0.4405 0.194 Uiso 1 1 calc R . .
C52 C 0.8753(5) 0.4593(4) 0.4944(3) 0.102(2) Uani 1 1 d . . .
H52A H 0.8500 0.4672 0.4511 0.153 Uiso 1 1 calc R . .
H52B H 0.9261 0.4940 0.4818 0.153 Uiso 1 1 calc R . .
H52C H 0.8246 0.4691 0.5346 0.153 Uiso 1 1 calc R . .
C53 C 0.8363(5) 0.3187(4) 0.5361(4) 0.108(2) Uani 1 1 d . . .
H53A H 0.8112 0.3287 0.4925 0.163 Uiso 1 1 calc R . .
H53B H 0.7851 0.3255 0.5775 0.163 Uiso 1 1 calc R . .
H53C H 0.8633 0.2665 0.5490 0.163 Uiso 1 1 calc R . .
C54 C 0.6715(3) 0.5250(3) 0.6973(2) 0.0458(11) Uani 1 1 d . . .
C55 C 0.6102(3) 0.5741(3) 0.6559(3) 0.0505(12) Uani 1 1 d . . .
C56 C 0.6218(4) 0.6523(3) 0.6401(3) 0.0621(14) Uani 1 1 d . . .
H56 H 0.5801 0.6870 0.6143 0.075 Uiso 1 1 calc R . .
C57 C 0.6915(4) 0.6833(3) 0.6599(3) 0.0641(14) Uani 1 1 d . . .
C58 C 0.7539(4) 0.6317(3) 0.6954(3) 0.0612(14) Uani 1 1 d . . .
H58 H 0.8036 0.6499 0.7070 0.073 Uiso 1 1 calc R . .
C59 C 0.7449(3) 0.5527(3) 0.7144(3) 0.0554(13) Uani 1 1 d . . .
H59 H 0.7881 0.5183 0.7387 0.066 Uiso 1 1 calc R . .
C60 C 0.5341(4) 0.5437(3) 0.6301(3) 0.0622(14) Uani 1 1 d . . .
C61 C 0.4819(5) 0.6104(4) 0.5801(4) 0.104(2) Uani 1 1 d . . .
H61A H 0.4351 0.5897 0.5649 0.155 Uiso 1 1 calc R . .
H61B H 0.5282 0.6375 0.5362 0.155 Uiso 1 1 calc R . .
H61C H 0.4499 0.6454 0.6078 0.155 Uiso 1 1 calc R . .
C62 C 0.4593(4) 0.5004(4) 0.6961(3) 0.0843(18) Uani 1 1 d . . .
H62A H 0.4125 0.4828 0.6783 0.126 Uiso 1 1 calc R . .
H62B H 0.4276 0.5340 0.7256 0.126 Uiso 1 1 calc R . .
H62C H 0.4899 0.4566 0.7265 0.126 Uiso 1 1 calc R . .
C63 C 0.5840(4) 0.4919(4) 0.5821(3) 0.0784(17) Uani 1 1 d . . .
H63A H 0.5367 0.4735 0.5654 0.118 Uiso 1 1 calc R . .
H63B H 0.6167 0.4486 0.6113 0.118 Uiso 1 1 calc R . .
H63C H 0.6300 0.5208 0.5392 0.118 Uiso 1 1 calc R . .
C64 C 0.6928(6) 0.7695(3) 0.6476(4) 0.088(2) Uani 1 1 d . . .
C65 C 0.7873(8) 0.7918(5) 0.6534(7) 0.186(4) Uani 1 1 d U . .
H65A H 0.8000 0.7619 0.7012 0.279 Uiso 1 1 calc R . .
H65B H 0.7834 0.8458 0.6492 0.279 Uiso 1 1 calc R . .
H65C H 0.8386 0.7817 0.6136 0.279 Uiso 1 1 calc R . .
C66 C 0.6589(9) 0.8170(6) 0.5782(6) 0.184(4) Uani 1 1 d U . .
H66A H 0.6613 0.8710 0.5722 0.276 Uiso 1 1 calc R . .
H66B H 0.5938 0.8052 0.5834 0.276 Uiso 1 1 calc R . .
H66C H 0.7002 0.8050 0.5348 0.276 Uiso 1 1 calc R . .
C67 C 0.6239(8) 0.7900(4) 0.7121(5) 0.185(5) Uani 1 1 d . . .
H67A H 0.6409 0.7598 0.7582 0.277 Uiso 1 1 calc R . .
H67B H 0.5595 0.7794 0.7138 0.277 Uiso 1 1 calc R . .
H67C H 0.6269 0.8440 0.7058 0.277 Uiso 1 1 calc R . .
C68 C 0.6822(4) 0.2309(3) 0.7731(3) 0.0562(13) Uani 1 1 d . . .
C69 C 0.6033(4) 0.1826(3) 0.8012(3) 0.0616(14) Uani 1 1 d . . .
C70 C 0.6278(4) 0.1036(3) 0.8194(3) 0.0711(16) Uani 1 1 d . . .
H70 H 0.5776 0.0698 0.8375 0.085 Uiso 1 1 calc R . .
C71 C 0.7215(5) 0.0714(3) 0.8123(3) 0.0722(16) Uani 1 1 d . . .
C72 C 0.7962(4) 0.1221(3) 0.7831(3) 0.0713(16) Uani 1 1 d . . .
H72 H 0.8600 0.1027 0.7765 0.086 Uiso 1 1 calc R . .
C73 C 0.7763(4) 0.2015(3) 0.7635(3) 0.0613(14) Uani 1 1 d . . .
H73 H 0.8268 0.2349 0.7439 0.074 Uiso 1 1 calc R . .
C74 C 0.7398(6) -0.0175(3) 0.8363(4) 0.093(2) Uani 1 1 d . . .
C75 C 0.6929(6) -0.0507(4) 0.9214(5) 0.121(3) Uani 1 1 d . . .
H75A H 0.6248 -0.0375 0.9306 0.182 Uiso 1 1 calc R . .
H75B H 0.7216 -0.0292 0.9496 0.182 Uiso 1 1 calc R . .
H75C H 0.7033 -0.1060 0.9366 0.182 Uiso 1 1 calc R . .
C76 C 0.6902(7) -0.0520(4) 0.7946(5) 0.153(4) Uani 1 1 d . . .
H76A H 0.6224 -0.0375 0.8049 0.230 Uiso 1 1 calc R . .
H76B H 0.6989 -0.1074 0.8110 0.230 Uiso 1 1 calc R . .
H76C H 0.7177 -0.0329 0.7414 0.230 Uiso 1 1 calc R . .
C77 C 0.8475(6) -0.0406(4) 0.8244(5) 0.128(3) Uani 1 1 d . . .
H77A H 0.8560 -0.0961 0.8405 0.192 Uiso 1 1 calc R . .
H77B H 0.8756 -0.0194 0.8532 0.192 Uiso 1 1 calc R . .
H77C H 0.8786 -0.0211 0.7719 0.192 Uiso 1 1 calc R . .
C78 C 0.4982(4) 0.2141(4) 0.8097(4) 0.0818(18) Uani 1 1 d . . .
C79 C 0.4843(5) 0.2641(4) 0.7294(5) 0.118(3) Uani 1 1 d . . .
H79A H 0.5004 0.2325 0.6961 0.177 Uiso 1 1 calc R . .
H79B H 0.5258 0.3069 0.7098 0.177 Uiso 1 1 calc R . .
H79C H 0.4182 0.2832 0.7333 0.177 Uiso 1 1 calc R . .
C80 C 0.4731(4) 0.2639(4) 0.8616(4) 0.112(3) Uani 1 1 d . . .
H80A H 0.4068 0.2826 0.8660 0.167 Uiso 1 1 calc R . .
H80B H 0.5141 0.3071 0.8415 0.167 Uiso 1 1 calc R . .
H80C H 0.4824 0.2339 0.9104 0.167 Uiso 1 1 calc R . .
C81 C 0.4285(4) 0.1483(4) 0.8391(5) 0.124(3) Uani 1 1 d . . .
H81A H 0.4438 0.1169 0.8058 0.186 Uiso 1 1 calc R . .
H81B H 0.3634 0.1696 0.8417 0.186 Uiso 1 1 calc R . .
H81C H 0.4344 0.1170 0.8885 0.186 Uiso 1 1 calc R . .
C82 C 0.8321(4) 0.4145(3) 1.0871(3) 0.0605(14) Uani 1 1 d . . .
H82A H 0.8904 0.3985 1.1045 0.091 Uiso 1 1 calc R . .
H82B H 0.7772 0.4017 1.1291 0.091 Uiso 1 1 calc R . .
H82C H 0.8308 0.4694 1.0631 0.091 Uiso 1 1 calc R . .
C83 C 0.8349(3) 0.2843(3) 1.0669(3) 0.0511(12) Uani 1 1 d . . .
H83A H 0.9012 0.2691 1.0702 0.061 Uiso 1 1 calc R . .
H83B H 0.8210 0.2602 1.0330 0.061 Uiso 1 1 calc R . .
P5 P 1.19723(15) 0.32689(10) 1.08142(12) 0.1025(7) Uani 1 1 d D . .
F1 F 1.0984(4) 0.3565(4) 1.0566(4) 0.138(4) Uani 0.626(11) 1 d PGDU A 1
F2 F 1.2368(4) 0.2959(6) 1.0090(4) 0.150(4) Uani 0.626(11) 1 d PGD A 1
F3 F 1.1575(4) 0.3546(6) 1.1540(4) 0.201(6) Uani 0.626(11) 1 d PGD A 1
F4 F 1.2400(6) 0.4080(3) 1.0335(5) 0.177(5) Uani 0.626(11) 1 d PGDU A 1
F5 F 1.1531(6) 0.2438(3) 1.1289(5) 0.190(5) Uani 0.626(11) 1 d PGD A 1
F6 F 1.2966(4) 0.2962(5) 1.1054(4) 0.178(5) Uani 0.626(11) 1 d PGD A 1
F1' F 1.1755(7) 0.4098(5) 1.0964(10) 0.135(7) Uani 0.374(11) 1 d PGD A 2
F2' F 1.2054(9) 0.3682(9) 0.9936(3) 0.183(9) Uani 0.374(11) 1 d PGD A 2
F3' F 1.1864(10) 0.2867(9) 1.1695(3) 0.279(14) Uani 0.374(11) 1 d PGDU A 2
F4' F 1.3088(3) 0.3368(7) 1.0693(7) 0.157(7) Uani 0.374(11) 1 d PGDU A 2
F5' F 1.0836(3) 0.3193(7) 1.0941(7) 0.148(7) Uani 0.374(11) 1 d PGD A 2
F6' F 1.2190(8) 0.2454(5) 1.0668(10) 0.162(7) Uani 0.374(11) 1 d PGDU A 2

loop_
_atom_site_aniso_label
_atom_site_aniso_U_11
_atom_site_aniso_U_22
_atom_site_aniso_U_33
_atom_site_aniso_U_23
_atom_site_aniso_U_13
_atom_site_aniso_U_12
Pd1 0.0352(2) 0.0466(2) 0.0426(2) -0.01588(17) -0.01326(16) 0.00056(15)
P1 0.0386(7) 0.0526(8) 0.0481(8) -0.0193(6) -0.0093(6) -0.0011(6)
P2 0.0383(7) 0.0493(7) 0.0432(7) -0.0140(6) -0.0139(6) -0.0027(6)
P3 0.0698(10) 0.0503(8) 0.0569(9) -0.0112(7) -0.0097(7) -0.0025(7)
P4 0.0363(7) 0.0441(7) 0.0530(8) -0.0176(6) -0.0187(6) 0.0014(5)
O4 0.049(2) 0.046(2) 0.091(3) -0.0183(19) -0.0343(19) -0.0044(16)
O1 0.071(3) 0.073(3) 0.079(3) -0.012(2) 0.001(2) 0.005(2)
O2 0.0400(19) 0.072(2) 0.050(2) -0.0244(18) -0.0201(16) 0.0057(16)
O3 0.0400(18) 0.0435(19) 0.062(2) -0.0159(17) -0.0193(16) 0.0030(14)
C1 0.051(3) 0.056(3) 0.047(3) -0.019(3) -0.012(2) -0.002(2)
C2 0.058(3) 0.046(3) 0.042(3) -0.015(2) -0.012(2) 0.001(2)
C3 0.048(3) 0.056(3) 0.044(3) -0.015(2) -0.016(2) -0.006(2)
C4 0.043(3) 0.065(4) 0.052(3) -0.028(3) -0.012(2) 0.004(2)
C5 0.051(4) 0.123(6) 0.090(5) -0.046(5) -0.021(3) 0.018(4)
C6 0.087(5) 0.071(4) 0.067(4) -0.027(3) -0.014(4) 0.025(4)
C7 0.080(5) 0.108(6) 0.063(4) -0.040(4) -0.013(4) 0.046(4)
C8 0.052(3) 0.079(4) 0.078(4) -0.033(3) -0.019(3) 0.005(3)
C9 0.058(3) 0.071(4) 0.059(3) -0.026(3) -0.012(3) 0.009(3)
C10 0.046(3) 0.060(3) 0.054(3) -0.020(3) -0.013(3) -0.002(2)
C11 0.071(4) 0.074(4) 0.064(4) -0.024(3) 0.001(3) -0.017(3)
C12 0.087(5) 0.102(6) 0.089(5) -0.029(5) 0.014(4) -0.038(4)
C13 0.120(6) 0.080(5) 0.101(6) -0.016(4) -0.011(5) -0.045(5)
C14 0.104(5) 0.060(4) 0.092(5) -0.026(4) -0.015(4) -0.015(4)
C15 0.060(3) 0.057(3) 0.063(3) -0.017(3) -0.012(3) -0.005(3)
C16 0.047(3) 0.054(3) 0.047(3) -0.015(3) -0.013(2) 0.003(2)
C17 0.072(4) 0.073(4) 0.076(4) -0.024(3) -0.040(3) 0.009(3)
C18 0.106(5) 0.089(5) 0.103(5) -0.028(4) -0.062(4) 0.039(4)
C19 0.146(7) 0.060(4) 0.124(6) -0.028(4) -0.063(6) 0.039(4)
C20 0.107(5) 0.056(4) 0.116(6) -0.034(4) -0.045(5) 0.010(4)
C22 0.044(3) 0.058(3) 0.042(3) -0.016(3) -0.013(2) -0.009(2)
C21 0.064(4) 0.061(4) 0.070(4) -0.022(3) -0.023(3) 0.005(3)
C23 0.052(4) 0.079(4) 0.087(4) -0.014(4) -0.013(3) -0.015(3)
C24 0.059(4) 0.107(6) 0.099(5) -0.020(5) -0.012(4) -0.026(4)
C25 0.075(5) 0.105(6) 0.079(5) -0.027(4) -0.005(4) -0.039(4)
C26 0.106(6) 0.072(4) 0.080(5) 0.001(4) -0.030(4) -0.029(4)
C27 0.064(4) 0.075(4) 0.071(4) -0.002(3) -0.029(3) -0.018(3)
C28 0.111(5) 0.048(3) 0.053(4) -0.008(3) -0.006(4) -0.014(3)
C29 0.148(7) 0.087(5) 0.067(5) -0.020(4) -0.017(5) -0.019(5)
C30 0.237(13) 0.119(7) 0.068(5) -0.030(5) -0.034(8) -0.042(9)
C31 0.293(16) 0.103(7) 0.107(8) -0.003(6) -0.110(11) -0.060(10)
C32 0.175(9) 0.130(7) 0.131(8) -0.021(6) -0.097(8) -0.021(6)
C33 0.114(6) 0.109(6) 0.076(5) -0.015(4) -0.037(5) -0.009(5)
C34 0.086(5) 0.057(4) 0.081(4) -0.014(3) -0.022(4) -0.006(4)
C35 0.118(7) 0.080(6) 0.175(9) -0.008(5) -0.043(6) -0.018(5)
C36 0.199(13) 0.069(7) 0.282(15) 0.011(8) -0.095(12) -0.059(7)
C37 0.28(2) 0.055(7) 0.287(17) -0.024(9) -0.143(16) -0.025(9)
C38 0.229(14) 0.071(7) 0.273(15) -0.080(9) -0.056(12) 0.025(8)
C39 0.137(7) 0.073(5) 0.204(10) -0.054(6) -0.011(7) 0.000(5)
C40 0.036(3) 0.046(3) 0.050(3) -0.017(2) -0.013(2) -0.001(2)
C41 0.037(3) 0.043(3) 0.039(3) -0.015(2) -0.012(2) -0.001(2)
C42 0.042(3) 0.062(3) 0.047(3) -0.018(3) -0.020(2) 0.004(2)
C43 0.041(3) 0.074(4) 0.057(3) -0.028(3) -0.014(3) 0.011(3)
C44 0.055(3) 0.083(4) 0.051(3) -0.031(3) -0.009(3) 0.009(3)
C45 0.048(3) 0.067(3) 0.049(3) -0.024(3) -0.016(2) 0.002(3)
C46 0.060(4) 0.147(6) 0.064(4) -0.047(4) -0.018(3) 0.034(4)
C48 0.103(5) 0.168(7) 0.202(7) -0.022(6) -0.045(5) -0.016(5)
C49 0.061(4) 0.156(8) 0.124(7) 0.019(6) -0.018(4) 0.031(5)
C50 0.066(4) 0.122(5) 0.045(3) -0.035(4) -0.019(3) 0.009(4)
C51 0.097(5) 0.245(10) 0.060(4) -0.074(6) -0.027(4) 0.031(6)
C52 0.089(5) 0.147(7) 0.061(4) -0.010(4) -0.036(4) 0.011(5)
C53 0.108(5) 0.154(7) 0.106(5) -0.078(5) -0.049(4) -0.004(5)
C54 0.046(3) 0.049(3) 0.043(3) -0.021(2) -0.006(2) 0.004(2)
C55 0.047(3) 0.059(3) 0.043(3) -0.012(3) -0.014(2) 0.008(2)
C56 0.070(4) 0.055(4) 0.056(3) -0.012(3) -0.021(3) 0.015(3)
C57 0.084(4) 0.047(3) 0.061(4) -0.018(3) -0.018(3) 0.003(3)
C58 0.073(4) 0.051(3) 0.066(4) -0.018(3) -0.023(3) -0.009(3)
C59 0.054(3) 0.052(3) 0.066(3) -0.020(3) -0.023(3) 0.002(3)
C60 0.050(3) 0.073(4) 0.068(4) -0.020(3) -0.029(3) 0.011(3)
C61 0.095(5) 0.104(5) 0.120(6) -0.019(5) -0.065(5) 0.010(4)
C62 0.047(3) 0.118(5) 0.090(5) -0.031(4) -0.022(3) -0.002(3)
C63 0.073(4) 0.101(5) 0.077(4) -0.037(4) -0.032(3) -0.004(3)
C64 0.136(6) 0.054(4) 0.086(5) -0.020(4) -0.054(4) 0.008(4)
C65 0.181(7) 0.121(6) 0.253(8) -0.049(6) -0.043(6) -0.031(5)
C66 0.275(8) 0.130(6) 0.169(7) -0.051(5) -0.083(6) -0.012(6)
C67 0.280(13) 0.078(6) 0.171(9) -0.079(6) 0.049(9) -0.026(7)
C68 0.058(3) 0.044(3) 0.077(4) -0.020(3) -0.032(3) -0.002(3)
C69 0.062(4) 0.055(3) 0.076(4) -0.016(3) -0.032(3) -0.011(3)
C70 0.075(4) 0.052(3) 0.094(4) -0.016(3) -0.036(4) -0.014(3)
C71 0.086(4) 0.048(3) 0.092(4) -0.022(3) -0.037(4) -0.003(3)
C72 0.070(4) 0.053(4) 0.099(5) -0.027(3) -0.032(3) 0.005(3)
C73 0.062(4) 0.047(3) 0.083(4) -0.020(3) -0.029(3) -0.005(3)
C74 0.117(6) 0.049(4) 0.127(6) -0.027(4) -0.053(5) 0.000(4)
C75 0.145(7) 0.067(5) 0.129(7) 0.006(5) -0.038(6) -0.008(5)
C76 0.253(11) 0.064(5) 0.190(9) -0.046(5) -0.126(8) 0.002(6)
C77 0.122(7) 0.058(4) 0.181(8) -0.020(5) -0.030(6) 0.022(4)
C78 0.058(4) 0.077(4) 0.121(5) -0.025(4) -0.043(4) -0.010(3)
C79 0.093(5) 0.104(6) 0.177(8) -0.023(6) -0.088(6) -0.003(4)
C80 0.067(4) 0.125(6) 0.160(7) -0.075(6) -0.020(5) 0.005(4)
C81 0.069(5) 0.092(5) 0.206(9) -0.022(6) -0.039(5) -0.031(4)
C82 0.080(4) 0.056(3) 0.054(3) -0.021(3) -0.025(3) 0.000(3)
C83 0.054(3) 0.052(3) 0.050(3) -0.020(3) -0.012(2) 0.001(2)
P5 0.1273(17) 0.0698(12) 0.1322(18) -0.0158(12) -0.0809(15) -0.0138(11)
F1 0.139(6) 0.149(6) 0.150(7) -0.048(5) -0.086(5) 0.019(5)
F2 0.144(7) 0.211(11) 0.125(8) -0.074(8) -0.039(6) -0.033(7)
F3 0.218(11) 0.290(16) 0.185(10) -0.161(11) -0.126(9) 0.070(11)
F4 0.206(8) 0.139(6) 0.168(7) 0.001(5) -0.051(6) -0.055(6)
F5 0.219(11) 0.074(5) 0.240(12) -0.023(6) -0.004(10) -0.047(6)
F6 0.135(8) 0.219(11) 0.191(9) -0.024(9) -0.118(7) 0.023(7)
F1' 0.091(9) 0.131(12) 0.210(19) -0.085(13) -0.042(11) 0.002(8)
F2' 0.27(2) 0.151(16) 0.091(10) 0.043(10) -0.067(12) -0.051(15)
F3' 0.290(15) 0.287(16) 0.268(15) -0.076(9) -0.088(8) -0.013(8)
F4' 0.146(9) 0.158(10) 0.195(10) -0.069(7) -0.065(7) -0.013(6)
F5' 0.150(12) 0.206(17) 0.088(9) 0.020(10) -0.055(8) -0.112(12)
F6' 0.179(10) 0.131(9) 0.187(10) -0.057(7) -0.046(7) -0.015(6)

loop_
_atom_type_symbol
_atom_type_description
_atom_type_scat_dispersion_real
_atom_type_scat_dispersion_imag
_atom_type_scat_source
C C 0.0033 0.0016 'International Tables Vol C Tables 4.2.6.8 and 6.1.1.4'
H H 0.0000 0.0000 'International Tables Vol C Tables 4.2.6.8 and 6.1.1.4'
O O 0.0106 0.0060 'International Tables Vol C Tables 4.2.6.8 and 6.1.1.4'
P P 0.1023 0.0942 'International Tables Vol C Tables 4.2.6.8 and 6.1.1.4'
F F 0.0171 0.0103 'International Tables Vol C Tables 4.2.6.8 and 6.1.1.4'
Pd Pd -0.9988 1.0072 'International Tables Vol C Tables 4.2.6.8 and 6.1.1.4'

loop_
_geom_angle_atom_site_label_1
_geom_angle_atom_site_label_2
_geom_angle_atom_site_label_3
_geom_angle
_geom_angle_site_symmetry_1
_geom_angle_site_symmetry_3
_geom_angle_publ_flag
C41 Pd1 P4 78.88(11) . . ?
C41 Pd1 P2 92.79(11) . . ?
P4 Pd1 P2 170.93(5) . . ?
C41 Pd1 P1 175.55(11) . . ?
P4 Pd1 P1 97.91(4) . . ?
P2 Pd1 P1 90.59(4) . . ?
C10 P1 C4 106.7(2) . . ?
C10 P1 C1 105.2(2) . . ?
C4 P1 C1 99.6(2) . . ?
C10 P1 Pd1 110.95(16) . . ?
C4 P1 Pd1 113.00(16) . . ?
C1 P1 Pd1 120.08(16) . . ?
C16 P2 C22 108.9(2) . . ?
C16 P2 C3 106.6(2) . . ?
C22 P2 C3 97.2(2) . . ?
C16 P2 Pd1 110.89(15) . . ?
C22 P2 Pd1 113.65(15) . . ?
C3 P2 Pd1 118.56(15) . . ?
O1 P3 C34 112.4(3) . . ?
O1 P3 C28 112.0(3) . . ?
C34 P3 C28 103.4(3) . . ?
O1 P3 C83 115.8(2) . . ?
C34 P3 C83 104.1(3) . . ?
C28 P3 C83 108.1(3) . . ?
O3 P4 O4 94.30(16) . . ?
O3 P4 O2 100.37(17) . . ?
O4 P4 O2 105.83(17) . . ?
O3 P4 Pd1 123.97(12) . . ?
O4 P4 Pd1 122.81(14) . . ?
O2 P4 Pd1 106.50(11) . . ?
C68 O4 P4 127.9(3) . . ?
C40 O2 P4 116.0(3) . . ?
C54 O3 P4 125.6(3) . . ?
C2 C1 P1 122.3(3) . . ?
C1 C2 C3 110.6(4) . . ?
C1 C2 C83 112.0(4) . . ?
C3 C2 C83 111.2(4) . . ?
C1 C2 C82 107.4(4) . . ?
C3 C2 C82 105.2(4) . . ?
C83 C2 C82 110.2(4) . . ?
C2 C3 P2 122.1(3) . . ?
C8 C4 C9 118.3(5) . . ?
C8 C4 P1 124.3(4) . . ?
C9 C4 P1 117.4(4) . . ?
C7 C5 C8 120.7(6) . . ?
C7 C6 C9 120.2(6) . . ?
C5 C7 C6 120.2(6) . . ?
C4 C8 C5 120.1(6) . . ?
C6 C9 C4 120.5(5) . . ?
C15 C10 C11 118.2(5) . . ?
C15 C10 P1 119.7(4) . . ?
C11 C10 P1 122.1(4) . . ?
C12 C11 C10 120.6(6) . . ?
C11 C12 C13 120.2(6) . . ?
C14 C13 C12 120.3(6) . . ?
C13 C14 C15 119.6(6) . . ?
C14 C15 C10 121.1(5) . . ?
C17 C16 C21 118.1(5) . . ?
C17 C16 P2 123.0(4) . . ?
C21 C16 P2 118.8(4) . . ?
C16 C17 C18 120.6(5) . . ?
C19 C18 C17 120.2(6) . . ?
C18 C19 C20 120.6(6) . . ?
C21 C20 C19 119.6(6) . . ?
C27 C22 C23 118.9(5) . . ?
C27 C22 P2 117.8(4) . . ?
C23 C22 P2 123.0(4) . . ?
C20 C21 C16 120.8(5) . . ?
C22 C23 C24 120.2(6) . . ?
C25 C24 C23 121.1(6) . . ?
C24 C25 C26 119.3(6) . . ?
C25 C26 C27 120.1(6) . . ?
C22 C27 C26 120.4(5) . . ?
C33 C28 C29 117.7(6) . . ?
C33 C28 P3 124.5(5) . . ?
C29 C28 P3 117.7(6) . . ?
C30 C29 C28 121.9(8) . . ?
C29 C30 C31 120.1(9) . . ?
C30 C31 C32 119.9(10) . . ?
C31 C32 C33 120.2(9) . . ?
C28 C33 C32 120.1(8) . . ?
C39 C34 C35 117.6(7) . . ?
C39 C34 P3 124.5(6) . . ?
C35 C34 P3 117.9(6) . . ?
C36 C35 C34 119.0(9) . . ?
C37 C36 C35 123.3(12) . . ?
C38 C37 C36 118.3(11) . . ?
C37 C38 C39 122.4(12) . . ?
C34 C39 C38 119.5(9) . . ?
C41 C40 C45 125.2(4) . . ?
C41 C40 O2 117.6(4) . . ?
C45 C40 O2 117.2(4) . . ?
C42 C41 C40 115.2(4) . . ?
C42 C41 Pd1 126.3(3) . . ?
C40 C41 Pd1 118.1(3) . . ?
C41 C42 C43 123.0(4) . . ?
C44 C43 C42 117.9(4) . . ?
C44 C43 C46 122.0(4) . . ?
C42 C43 C46 120.1(4) . . ?
C45 C44 C43 123.4(4) . . ?
C44 C45 C40 115.3(4) . . ?
C44 C45 C50 122.4(4) . . ?
C40 C45 C50 122.4(4) . . ?
C47 C46 C49 121.7(7) . . ?
C47 C46 C43 114.8(6) . . ?
C49 C46 C43 114.0(5) . . ?
C47 C46 C48 94.3(7) . . ?
C49 C46 C48 100.6(6) . . ?
C43 C46 C48 106.5(6) . . ?
C52 C50 C45 111.1(5) . . ?
C52 C50 C53 110.3(5) . . ?
C45 C50 C53 109.9(5) . . ?
C52 C50 C51 107.1(6) . . ?
C45 C50 C51 110.4(4) . . ?
C53 C50 C51 107.9(5) . . ?
C59 C54 C55 121.9(5) . . ?
C59 C54 O3 119.8(4) . . ?
C55 C54 O3 118.2(4) . . ?
C56 C55 C54 115.0(4) . . ?
C56 C55 C60 122.5(4) . . ?
C54 C55 C60 122.5(4) . . ?
C55 C56 C57 125.1(5) . . ?
C58 C57 C56 116.7(5) . . ?
C58 C57 C64 121.6(5) . . ?
C56 C57 C64 121.6(5) . . ?
C57 C58 C59 121.2(5) . . ?
C54 C59 C58 120.0(5) . . ?
C62 C60 C63 110.2(5) . . ?
C62 C60 C61 108.0(5) . . ?
C63 C60 C61 106.3(5) . . ?
C62 C60 C55 111.4(4) . . ?
C63 C60 C55 109.4(4) . . ?
C61 C60 C55 111.4(5) . . ?
C67 C64 C65 101.3(7) . . ?
C67 C64 C66 106.0(7) . . ?
C65 C64 C66 115.3(8) . . ?
C67 C64 C57 109.2(6) . . ?
C65 C64 C57 112.1(6) . . ?
C66 C64 C57 112.0(6) . . ?
C73 C68 C69 122.0(5) . . ?
C73 C68 O4 120.3(4) . . ?
C69 C68 O4 117.8(4) . . ?
C70 C69 C68 115.1(5) . . ?
C70 C69 C78 122.0(5) . . ?
C68 C69 C78 122.9(5) . . ?
C71 C70 C69 124.8(5) . . ?
C70 C71 C72 117.3(5) . . ?
C70 C71 C74 120.2(5) . . ?
C72 C71 C74 122.5(6) . . ?
C73 C72 C71 120.5(5) . . ?
C68 C73 C72 120.3(5) . . ?
C76 C74 C77 112.1(6) . . ?
C76 C74 C71 109.3(6) . . ?
C77 C74 C71 111.8(6) . . ?
C76 C74 C75 107.1(7) . . ?
C77 C74 C75 107.5(6) . . ?
C71 C74 C75 108.9(6) . . ?
C80 C78 C69 111.3(5) . . ?
C80 C78 C81 109.4(6) . . ?
C69 C78 C81 111.2(5) . . ?
C80 C78 C79 109.3(6) . . ?
C69 C78 C79 108.2(5) . . ?
C81 C78 C79 107.3(5) . . ?
C2 C83 P3 118.4(3) . . ?
F4 P5 F6' 130.7(4) . . ?
F4 P5 F3 91.92(16) . . ?
F6' P5 F3 134.5(4) . . ?
F4 P5 F4' 61.3(4) . . ?
F6' P5 F4' 91.1(2) . . ?
F3 P5 F4' 98.8(5) . . ?
F4 P5 F1 89.47(16) . . ?
F6' P5 F1 103.1(4) . . ?
F3 P5 F1 90.26(17) . . ?
F4' P5 F1 149.5(4) . . ?
F4 P5 F6 90.87(16) . . ?
F6' P5 F6 76.0(5) . . ?
F3 P5 F6 90.61(15) . . ?
F4' P5 F6 30.6(4) . . ?
F1 P5 F6 179.1(2) . . ?
F4 P5 F3' 126.7(4) . . ?
F6' P5 F3' 90.67(19) . . ?
F3 P5 F3' 45.2(4) . . ?
F4' P5 F3' 91.12(19) . . ?
F1 P5 F3' 115.2(4) . . ?
F6 P5 F3' 65.3(4) . . ?
F4 P5 F2' 53.3(4) . . ?
F6' P5 F2' 90.14(19) . . ?
F3 P5 F2' 133.7(4) . . ?
F4' P5 F2' 90.07(19) . . ?
F1 P5 F2' 63.5(4) . . ?
F6 P5 F2' 116.1(4) . . ?
F3' P5 F2' 178.6(3) . . ?
F4 P5 F5' 117.4(4) . . ?
F6' P5 F5' 90.57(19) . . ?
F3 P5 F5' 80.0(4) . . ?
F4' P5 F5' 178.3(3) . . ?
F1 P5 F5' 29.7(4) . . ?
F6 P5 F5' 150.3(4) . . ?
F3' P5 F5' 88.92(19) . . ?
F2' P5 F5' 89.87(18) . . ?
F4 P5 F1' 49.2(4) . . ?
F6' P5 F1' 179.8(3) . . ?
F3 P5 F1' 45.4(4) . . ?
F4' P5 F1' 88.65(18) . . ?
F1 P5 F1' 77.1(4) . . ?
F6 P5 F1' 103.8(4) . . ?
F3' P5 F1' 89.25(19) . . ?
F2' P5 F1' 89.95(19) . . ?
F5' P5 F1' 89.66(19) . . ?
F4 P5 F5 178.8(2) . . ?
F6' P5 F5 48.5(4) . . ?
F3 P5 F5 89.10(16) . . ?
F4' P5 F5 119.1(4) . . ?
F1 P5 F5 89.90(15) . . ?
F6 P5 F5 89.75(16) . . ?
F3' P5 F5 54.5(4) . . ?
F2' P5 F5 125.5(4) . . ?
F5' P5 F5 62.2(4) . . ?
F1' P5 F5 131.6(4) . . ?
F4 P5 F2 89.88(16) . . ?
F6' P5 F2 43.7(4) . . ?
F3 P5 F2 178.2(2) . . ?
F4' P5 F2 81.8(4) . . ?
F1 P5 F2 89.99(15) . . ?
F6 P5 F2 89.13(16) . . ?
F3' P5 F2 133.2(4) . . ?
F2' P5 F2 47.9(4) . . ?
F5' P5 F2 99.4(4) . . ?
F1' P5 F2 136.4(4) . . ?
F5 P5 F2 89.10(15) . . ?

loop_
_geom_bond_atom_site_label_1
_geom_bond_atom_site_label_2
_geom_bond_distance
_geom_bond_site_symmetry_2
_geom_bond_publ_flag
Pd1 C41 2.118(4) . ?
Pd1 P4 2.2594(11) . ?
Pd1 P2 2.3233(12) . ?
Pd1 P1 2.3772(12) . ?
P1 C10 1.809(5) . ?
P1 C4 1.810(5) . ?
P1 C1 1.842(4) . ?
P2 C16 1.809(5) . ?
P2 C22 1.815(5) . ?
P2 C3 1.840(4) . ?
P3 O1 1.474(4) . ?
P3 C34 1.785(6) . ?
P3 C28 1.793(6) . ?
P3 C83 1.822(5) . ?
P4 O3 1.574(3) . ?
P4 O4 1.588(3) . ?
P4 O2 1.591(3) . ?
O4 C68 1.409(5) . ?
O2 C40 1.412(5) . ?
O3 C54 1.416(5) . ?
C1 C2 1.529(6) . ?
C2 C3 1.533(6) . ?
C2 C83 1.536(6) . ?
C2 C82 1.538(6) . ?
C4 C8 1.370(6) . ?
C4 C9 1.404(7) . ?
C5 C7 1.356(9) . ?
C5 C8 1.396(8) . ?
C6 C7 1.358(8) . ?
C6 C9 1.381(7) . ?
C10 C15 1.384(6) . ?
C10 C11 1.389(7) . ?
C11 C12 1.366(8) . ?
C12 C13 1.376(9) . ?
C13 C14 1.366(8) . ?
C14 C15 1.375(7) . ?
C16 C17 1.382(6) . ?
C16 C21 1.403(6) . ?
C17 C18 1.390(8) . ?
C18 C19 1.349(9) . ?
C19 C20 1.387(8) . ?
C20 C21 1.369(7) . ?
C22 C27 1.360(7) . ?
C22 C23 1.381(6) . ?
C23 C24 1.383(8) . ?
C24 C25 1.351(9) . ?
C25 C26 1.369(8) . ?
C26 C27 1.400(8) . ?
C28 C33 1.387(8) . ?
C28 C29 1.390(8) . ?
C29 C30 1.360(11) . ?
C30 C31 1.366(8) . ?
C31 C32 1.371(8) . ?
C32 C33 1.394(9) . ?
C34 C39 1.347(9) . ?
C34 C35 1.392(9) . ?
C35 C36 1.389(12) . ?
C36 C37 1.322(16) . ?
C37 C38 1.294(15) . ?
C38 C39 1.435(12) . ?
C40 C41 1.395(6) . ?
C40 C45 1.396(6) . ?
C41 C42 1.384(6) . ?
C42 C43 1.385(6) . ?
C43 C44 1.384(6) . ?
C43 C46 1.529(7) . ?
C44 C45 1.375(6) . ?
C45 C50 1.537(7) . ?
C46 C47 1.430(11) . ?
C46 C49 1.453(9) . ?
C46 C48 1.624(10) . ?
C50 C52 1.534(8) . ?
C50 C53 1.537(8) . ?
C50 C51 1.545(7) . ?
C54 C59 1.381(6) . ?
C54 C55 1.389(6) . ?
C55 C56 1.385(7) . ?
C55 C60 1.540(6) . ?
C56 C57 1.400(7) . ?
C57 C58 1.361(7) . ?
C57 C64 1.516(7) . ?
C58 C59 1.384(6) . ?
C60 C62 1.501(7) . ?
C60 C63 1.517(7) . ?
C60 C61 1.539(7) . ?
C64 C67 1.490(9) . ?
C64 C65 1.509(11) . ?
C64 C66 1.509(11) . ?
C68 C73 1.375(6) . ?
C68 C69 1.409(7) . ?
C69 C70 1.392(7) . ?
C69 C78 1.530(7) . ?
C70 C71 1.387(7) . ?
C71 C72 1.390(7) . ?
C71 C74 1.545(8) . ?
C72 C73 1.386(7) . ?
C74 C76 1.517(9) . ?
C74 C77 1.526(9) . ?
C74 C75 1.550(9) . ?
C78 C80 1.508(8) . ?
C78 C81 1.531(8) . ?
C78 C79 1.576(9) . ?
P5 F4 1.575(3) . ?
P5 F6' 1.580(4) . ?
P5 F3 1.582(3) . ?
P5 F4' 1.583(4) . ?
P5 F1 1.592(3) . ?
P5 F6 1.595(3) . ?
P5 F3' 1.596(4) . ?
P5 F2' 1.599(4) . ?
P5 F5' 1.603(4) . ?
P5 F1' 1.607(4) . ?
P5 F5 1.611(3) . ?
P5 F2 1.612(3) . ?
